data_2240147
loop_
_publ_author_name
'Govindaraj, J.'
'Rajkumar, K.'
'Ganeshraja, A. S.'
'Anbalagan, K.'
'SubbiahPandi, A.'

_publ_section_title
;
 Crystal structure of
 <i>trans</i>-aqua(perchlorato-\k<i>O</i>)bis(propane-1,3-diamine-\k^2^<i>N</i>,<i>N</i>')copper(II)
 perchlorate
;
_journal_coeditor_code SU2799
_journal_issue 11
_journal_name_full 'Acta Crystallographica Section E'
_journal_page_first 438
_journal_page_last 440
_journal_paper_doi 10.1107/S1600536814023496
_journal_volume 70
_journal_year 2014
_chemical_formula_iupac '[Cu (Cl O4) (C3 H10 N2)2 (H2 O)] Cl O4'
_chemical_formula_moiety 'C6 H22 Cl1 Cu N4 O5 +, Cl O4 -'
_chemical_formula_sum 'C6 H22 Cl2 Cu N4 O9'
_chemical_formula_weight 428.72
_chemical_name_systematic
'<i>trans</i>-Aqua(perchlorato-\k<i>O</i>)bis(propane-1,3-diamine-\k^2^<i>N</i>,<i>N</i>')copper(II) perchlorate'
_space_group_IT_number 14
_symmetry_cell_setting monoclinic
_symmetry_space_group_name_Hall '-P 2ybc'
_symmetry_space_group_name_H-M 'P 1 21/c 1'
_atom_sites_solution_hydrogens geom
_atom_sites_solution_primary direct
_atom_sites_solution_secondary difmap
_audit_creation_method SHELXL-97
_cell_angle_alpha 90.00
_cell_angle_beta 100.022(5)
_cell_angle_gamma 90.00
_cell_formula_units_Z 4
_cell_length_a 7.8563(4)
_cell_length_b 14.2936(6)
_cell_length_c 14.8769(7)
_cell_measurement_reflns_used 2353
_cell_measurement_temperature 293(2)
_cell_measurement_theta_max 25.00
_cell_measurement_theta_min 3.76
_cell_volume 1645.11(14)
_computing_cell_refinement
;
CrysAlis CCD (Oxford Diffraction, 2009)
;
_computing_data_collection
;
CrysAlis CCD (Oxford Diffraction, 2009)
;
_computing_data_reduction
;
CrysAlis RED (Oxford Diffraction, 2009)
;
_computing_molecular_graphics
;
<i>PLATON</i> (Spek, 2009)
;
_computing_publication_material
;
<i>SHELXL97</i> (Sheldrick, 2008) and <i>PLATON</i> (Spek, 2009)
;
_computing_structure_refinement
;
<i>SHELXL97</i> (Sheldrick, 2008)
;
_computing_structure_solution
;
<i>SHELXS97</i> (Sheldrick, 2008)
;
_diffrn_ambient_temperature 293(2)
_diffrn_measured_fraction_theta_full 0.993
_diffrn_measured_fraction_theta_max 0.993
_diffrn_measurement_device_type 'Oxford diffraction Xcalibur diffractometer with an Eos detector'
_diffrn_measurement_method '\w and \f scans'
_diffrn_radiation_monochromator graphite
_diffrn_radiation_source 'fine-focus sealed tube'
_diffrn_radiation_type MoK\a
_diffrn_radiation_wavelength 0.71073
_diffrn_reflns_av_R_equivalents 0.0319
_diffrn_reflns_av_sigmaI/netI 0.0380
_diffrn_reflns_limit_h_max 9
_diffrn_reflns_limit_h_min -9
_diffrn_reflns_limit_k_max 16
_diffrn_reflns_limit_k_min -16
_diffrn_reflns_limit_l_max 16
_diffrn_reflns_limit_l_min -17
_diffrn_reflns_number 7573
_diffrn_reflns_theta_full 25.00
_diffrn_reflns_theta_max 25.00
_diffrn_reflns_theta_min 3.76
_diffrn_standards_interval_count 0
_diffrn_standards_interval_time 0
_exptl_absorpt_coefficient_mu 1.699
_exptl_absorpt_correction_T_max 0.654
_exptl_absorpt_correction_T_min 0.607
_exptl_absorpt_correction_type multi-scan
_exptl_absorpt_process_details
;
(<i>CrysAlis PRO</i>; Oxford Diffraction, 2009)
;
_exptl_crystal_colour violet-purple
_exptl_crystal_density_diffrn 1.731
_exptl_crystal_density_method 'not measured'
_exptl_crystal_description block
_exptl_crystal_F_000 884
_exptl_crystal_size_max 0.30
_exptl_crystal_size_mid 0.30
_exptl_crystal_size_min 0.25
_refine_diff_density_max 0.603
_refine_diff_density_min -0.423
_refine_ls_extinction_method none
_refine_ls_goodness_of_fit_ref 1.058
_refine_ls_hydrogen_treatment mixed
_refine_ls_matrix_type full
_refine_ls_number_parameters 242
_refine_ls_number_reflns 2900
_refine_ls_number_restraints 109
_refine_ls_restrained_S_all 1.067
_refine_ls_R_factor_all 0.0596
_refine_ls_R_factor_gt 0.0463
_refine_ls_shift/su_max 0.002
_refine_ls_shift/su_mean 0.000
_refine_ls_structure_factor_coef Fsqd
_refine_ls_weighting_details 'calc w=1/[\s^2^(Fo^2^)+(0.0667P)^2^+1.2858P] where P=(Fo^2^+2Fc^2^)/3'
_refine_ls_weighting_scheme calc
_refine_ls_wR_factor_gt 0.1162
_refine_ls_wR_factor_ref 0.1265
_reflns_number_gt 2353
_reflns_number_total 2900
_reflns_threshold_expression I>2sigma(I)
_cod_data_source_file su2799sup1.cf
_cod_data_source_block I
_cod_original_cell_volume 1645.11(13)
_cod_original_sg_symbol_H-M 'P 21/c'
_cod_database_code 2240147
_cod_database_fobs_code 2240147

loop_
_symmetry_equiv_pos_as_xyz
'x, y, z'
'-x, y+1/2, -z+1/2'
'-x, -y, -z'
'x, -y-1/2, z-1/2'

loop_
_atom_site_type_symbol
_atom_site_label
_atom_site_fract_x
_atom_site_fract_y
_atom_site_fract_z
_atom_site_U_iso_or_equiv
_atom_site_adp_type
_atom_site_calc_flag
_atom_site_refinement_flags
_atom_site_occupancy
_atom_site_symmetry_multiplicity
_atom_site_disorder_assembly
_atom_site_disorder_group
C C1 0.2060(10) 0.0648(5) 0.4655(4) 0.0879(19) Uani d . 1 1 . .
H H1A 0.2841 0.0599 0.5234 0.105 Uiso calc R 1 1 . .
H H1B 0.1231 0.0142 0.4630 0.105 Uiso calc R 1 1 . .
C C2 0.1130(10) 0.1523(5) 0.4648(4) 0.099(2) Uani d . 1 1 . .
H H2A 0.0517 0.1508 0.5160 0.119 Uiso calc R 1 1 . .
H H2B 0.1985 0.2017 0.4771 0.119 Uiso calc R 1 1 . .
C C3 -0.0098(8) 0.1800(5) 0.3854(4) 0.0846(17) Uani d . 1 1 . .
H H3A -0.0506 0.2423 0.3965 0.101 Uiso calc R 1 1 . .
H H3B -0.1084 0.1383 0.3802 0.101 Uiso calc R 1 1 . .
C C4 0.1631(8) 0.0875(3) 0.0573(3) 0.0667(14) Uani d . 1 1 . .
H H4A 0.1641 0.1259 0.0037 0.080 Uiso calc R 1 1 . .
H H4B 0.0489 0.0602 0.0524 0.080 Uiso calc R 1 1 . .
C C5 0.2934(7) 0.0105(3) 0.0589(3) 0.0659(13) Uani d . 1 1 . .
H H5A 0.2758 -0.0197 -0.0004 0.079 Uiso calc R 1 1 . .
H H5B 0.4083 0.0376 0.0693 0.079 Uiso calc R 1 1 . .
C C6 0.2841(8) -0.0610(3) 0.1296(3) 0.0700(14) Uani d . 1 1 . .
H H6A 0.1671 -0.0851 0.1218 0.084 Uiso calc R 1 1 . .
H H6B 0.3597 -0.1126 0.1208 0.084 Uiso calc R 1 1 . .
N N1 0.3041(7) 0.0504(4) 0.3943(3) 0.0860(15) Uani d . 1 1 . .
H H1C 0.3285 -0.0111 0.3940 0.103 Uiso calc R 1 1 . .
H H1D 0.4054 0.0803 0.4113 0.103 Uiso calc R 1 1 . .
N N2 0.0484(6) 0.1812(3) 0.2978(3) 0.0705(12) Uani d . 1 1 . .
H H2C 0.0951 0.2380 0.2925 0.085 Uiso calc R 1 1 . .
H H2D -0.0471 0.1780 0.2546 0.085 Uiso calc R 1 1 . .
N N3 0.3333(6) -0.0259(3) 0.2235(3) 0.0678(11) Uani d . 1 1 . .
H H3C 0.4473 -0.0136 0.2325 0.081 Uiso calc R 1 1 . .
H H3D 0.3180 -0.0730 0.2614 0.081 Uiso calc R 1 1 . .
N N4 0.1967(6) 0.1474(2) 0.1393(2) 0.0573(10) Uani d . 1 1 . .
H H4C 0.1117 0.1902 0.1342 0.069 Uiso calc R 1 1 . .
H H4D 0.2958 0.1786 0.1382 0.069 Uiso calc R 1 1 . .
O O1 0.3452(8) -0.1512(3) 0.4593(5) 0.149(2) Uani d . 1 1 . .
O O2 0.1810(6) -0.2818(4) 0.4266(4) 0.1161(16) Uani d . 1 1 . .
O O3 0.3230(12) -0.2194(6) 0.3219(5) 0.185(3) Uani d . 1 1 . .
O O4 0.4749(7) -0.2926(4) 0.4506(5) 0.156(3) Uani d . 1 1 . .
Cl Cl1 0.33528(15) -0.23745(7) 0.41570(8) 0.0557(3) Uani d . 1 1 . .
Cl Cl2 -0.18163(15) -0.06425(9) 0.24310(7) 0.0576(3) Uani d D 1 1 . .
Cu Cu1 0.21563(6) 0.08711(3) 0.26368(3) 0.0411(2) Uani d . 1 1 . .
O O5 -0.2890(12) -0.1162(7) 0.1754(6) 0.102(3) Uani d PDU 0.631(9) 1 A 1
O O6 -0.2845(9) -0.0126(8) 0.2958(6) 0.109(3) Uani d PDU 0.631(9) 1 A 1
O O7 -0.0828(12) -0.0013(7) 0.2023(6) 0.133(4) Uani d PDU 0.631(9) 1 A 1
O O8 -0.0665(16) -0.1226(7) 0.3013(6) 0.142(4) Uani d PDU 0.631(9) 1 A 1
O O5' -0.188(3) -0.1082(17) 0.1585(9) 0.156(9) Uani d PDU 0.369(9) 1 A 2
O O6' -0.0084(12) -0.0497(11) 0.2830(12) 0.117(5) Uani d PDU 0.369(9) 1 A 2
O O7' -0.2628(19) 0.0227(8) 0.2243(14) 0.131(6) Uani d PDU 0.369(9) 1 A 2
O O8' -0.258(2) -0.1212(13) 0.2983(10) 0.138(6) Uani d PDU 0.369(9) 1 A 2
O O9 0.4814(7) 0.1951(5) 0.3062(4) 0.133(2) Uani d D 1 1 . .
H H9B 0.557(10) 0.173(8) 0.272(6) 0.200 Uiso d D 1 1 . .
H H9A 0.536(11) 0.222(7) 0.357(4) 0.200 Uiso d D 1 1 . .

loop_
_atom_site_aniso_label
_atom_site_aniso_U_11
_atom_site_aniso_U_22
_atom_site_aniso_U_33
_atom_site_aniso_U_12
_atom_site_aniso_U_13
_atom_site_aniso_U_23
C1 0.121(5) 0.097(4) 0.048(3) 0.019(4) 0.022(3) 0.011(3)
C2 0.141(6) 0.105(5) 0.058(3) 0.035(5) 0.032(4) -0.006(3)
C3 0.081(4) 0.101(4) 0.076(4) 0.024(3) 0.026(3) -0.019(3)
C4 0.092(4) 0.062(3) 0.045(2) 0.005(3) 0.009(3) 0.003(2)
C5 0.073(3) 0.067(3) 0.064(3) -0.004(3) 0.028(3) -0.013(2)
C6 0.081(4) 0.054(3) 0.076(3) 0.015(3) 0.017(3) -0.014(2)
N1 0.115(4) 0.086(3) 0.056(2) 0.043(3) 0.013(3) 0.019(2)
N2 0.088(3) 0.066(3) 0.063(2) 0.036(2) 0.028(2) 0.0098(19)
N3 0.078(3) 0.060(2) 0.064(2) 0.031(2) 0.010(2) 0.0014(19)
N4 0.080(3) 0.045(2) 0.049(2) 0.0049(19) 0.0173(19) 0.0063(15)
O1 0.138(5) 0.072(3) 0.221(6) 0.001(3) -0.014(4) -0.046(4)
O2 0.078(3) 0.114(3) 0.163(5) -0.024(3) 0.039(3) 0.001(3)
O3 0.245(9) 0.197(7) 0.139(5) 0.046(6) 0.107(6) 0.062(5)
O4 0.080(3) 0.107(4) 0.276(8) 0.042(3) 0.021(4) 0.059(5)
Cl1 0.0524(6) 0.0451(6) 0.0733(7) 0.0054(5) 0.0212(6) 0.0074(5)
Cl2 0.0526(6) 0.0603(7) 0.0599(7) -0.0013(5) 0.0092(5) -0.0059(5)
Cu1 0.0435(3) 0.0393(3) 0.0415(3) 0.0075(2) 0.0096(2) 0.00435(19)
O5 0.104(6) 0.099(5) 0.097(6) -0.017(5) 0.002(5) -0.030(5)
O6 0.069(4) 0.162(9) 0.098(5) 0.007(5) 0.019(4) -0.049(6)
O7 0.109(7) 0.167(8) 0.127(7) -0.064(6) 0.037(6) 0.023(6)
O8 0.185(10) 0.101(6) 0.117(6) 0.043(7) -0.040(7) 0.016(5)
O5' 0.23(2) 0.172(15) 0.059(8) 0.010(18) 0.020(12) -0.023(9)
O6' 0.045(6) 0.115(11) 0.184(14) -0.002(7) -0.002(7) 0.008(10)
O7' 0.108(11) 0.064(7) 0.203(16) 0.002(7) -0.022(12) -0.012(9)
O8' 0.128(12) 0.182(15) 0.109(10) -0.019(12) 0.036(9) 0.044(10)
O9 0.118(4) 0.150(5) 0.133(5) -0.054(4) 0.024(4) -0.030(4)

loop_
_atom_type_symbol
_atom_type_description
_atom_type_scat_dispersion_real
_atom_type_scat_dispersion_imag
_atom_type_scat_source
C C 0.0033 0.0016 'International Tables Vol C Tables 4.2.6.8 and 6.1.1.4'
H H 0.0000 0.0000 'International Tables Vol C Tables 4.2.6.8 and 6.1.1.4'
N N 0.0061 0.0033 'International Tables Vol C Tables 4.2.6.8 and 6.1.1.4'
O O 0.0106 0.0060 'International Tables Vol C Tables 4.2.6.8 and 6.1.1.4'
Cl Cl 0.1484 0.1585 'International Tables Vol C Tables 4.2.6.8 and 6.1.1.4'
Cu Cu 0.3201 1.2651 'International Tables Vol C Tables 4.2.6.8 and 6.1.1.4'

loop_
_geom_angle_atom_site_label_1
_geom_angle_atom_site_label_2
_geom_angle_atom_site_label_3
_geom_angle
N1 C1 C2 117.2(5)
N1 C1 H1A 108.0
C2 C1 H1A 108.0
N1 C1 H1B 108.0
C2 C1 H1B 108.0
H1A C1 H1B 107.3
C3 C2 C1 120.5(5)
C3 C2 H2A 107.2
C1 C2 H2A 107.2
C3 C2 H2B 107.2
C1 C2 H2B 107.2
H2A C2 H2B 106.8
C2 C3 N2 117.8(5)
C2 C3 H3A 107.9
N2 C3 H3A 107.9
C2 C3 H3B 107.9
N2 C3 H3B 107.9
H3A C3 H3B 107.2
N4 C4 C5 112.9(4)
N4 C4 H4A 109.0
C5 C4 H4A 109.0
N4 C4 H4B 109.0
C5 C4 H4B 109.0
H4A C4 H4B 107.8
C6 C5 C4 113.7(4)
C6 C5 H5A 108.8
C4 C5 H5A 108.8
C6 C5 H5B 108.8
C4 C5 H5B 108.8
H5A C5 H5B 107.7
N3 C6 C5 113.7(4)
N3 C6 H6A 108.8
C5 C6 H6A 108.8
N3 C6 H6B 108.8
C5 C6 H6B 108.8
H6A C6 H6B 107.7
C1 N1 Cu1 122.5(4)
C1 N1 H1C 106.7
Cu1 N1 H1C 106.7
C1 N1 H1D 106.7
Cu1 N1 H1D 106.7
H1C N1 H1D 106.6
C3 N2 Cu1 122.8(3)
C3 N2 H2C 106.6
Cu1 N2 H2C 106.6
C3 N2 H2D 106.6
Cu1 N2 H2D 106.6
H2C N2 H2D 106.6
C6 N3 Cu1 120.0(3)
C6 N3 H3C 107.3
Cu1 N3 H3C 107.3
C6 N3 H3D 107.3
Cu1 N3 H3D 107.3
H3C N3 H3D 106.9
C4 N4 Cu1 118.9(3)
C4 N4 H4C 107.6
Cu1 N4 H4C 107.6
C4 N4 H4D 107.6
Cu1 N4 H4D 107.6
H4C N4 H4D 107.0
O4 Cl1 O1 110.8(4)
O4 Cl1 O2 110.2(3)
O1 Cl1 O2 109.1(4)
O4 Cl1 O3 113.1(5)
O1 Cl1 O3 106.8(5)
O2 Cl1 O3 106.6(5)
O8' Cl2 O7 169.0(9)
O8' Cl2 O5' 108.7(11)
O7 Cl2 O5' 80.5(10)
O8' Cl2 O6' 109.2(10)
O7 Cl2 O6' 61.0(7)
O5' Cl2 O6' 109.2(10)
O8' Cl2 O7' 114.5(10)
O7 Cl2 O7' 67.0(8)
O5' Cl2 O7' 105.9(13)
O6' Cl2 O7' 109.1(8)
O8' Cl2 O5 81.0(9)
O7 Cl2 O5 109.8(6)
O5' Cl2 O5 36.4(9)
O6' Cl2 O5 142.9(7)
O7' Cl2 O5 97.5(8)
O8' Cl2 O8 65.3(8)
O7 Cl2 O8 107.6(6)
O5' Cl2 O8 101.9(11)
O6' Cl2 O8 50.0(7)
O7' Cl2 O8 150.1(8)
O5 Cl2 O8 111.6(6)
O8' Cl2 O6 68.1(8)
O7 Cl2 O6 108.5(6)
O5' Cl2 O6 142.2(11)
O6' Cl2 O6 106.9(7)
O7' Cl2 O6 50.9(8)
O5 Cl2 O6 109.9(5)
O8 Cl2 O6 109.5(6)
N3 Cu1 N2 166.5(2)
N3 Cu1 N1 88.76(17)
N2 Cu1 N1 93.53(17)
N3 Cu1 N4 91.99(15)
N2 Cu1 N4 89.94(15)
N1 Cu1 N4 161.9(2)
H9B O9 H9A 111(3)

loop_
_geom_bond_atom_site_label_1
_geom_bond_atom_site_label_2
_geom_bond_distance
C1 N1 1.429(7)
C1 C2 1.447(8)
C1 H1A 0.9700
C1 H1B 0.9700
C2 C3 1.445(9)
C2 H2A 0.9700
C2 H2B 0.9700
C3 N2 1.454(6)
C3 H3A 0.9700
C3 H3B 0.9700
C4 N4 1.476(6)
C4 C5 1.500(7)
C4 H4A 0.9700
C4 H4B 0.9700
C5 C6 1.478(7)
C5 H5A 0.9700
C5 H5B 0.9700
C6 N3 1.471(6)
C6 H6A 0.9700
C6 H6B 0.9700
N1 Cu1 2.015(4)
N1 H1C 0.9000
N1 H1D 0.9000
N2 Cu1 2.006(4)
N2 H2C 0.9000
N2 H2D 0.9000
N3 Cu1 2.003(4)
N3 H3C 0.9000
N3 H3D 0.9000
N4 Cu1 2.023(3)
N4 H4C 0.9000
N4 H4D 0.9000
O1 Cl1 1.388(5)
O2 Cl1 1.402(4)
O3 Cl1 1.406(6)
O4 Cl1 1.377(5)
Cl2 O8' 1.368(11)
Cl2 O7 1.395(7)
Cl2 O5' 1.399(12)
Cl2 O6' 1.402(9)
Cl2 O7' 1.403(10)
Cl2 O5 1.408(7)
Cl2 O8 1.411(7)
Cl2 O6 1.425(6)
O9 H9B 0.90(2)
O9 H9A 0.89(2)
Cu1 09 2.585(6)
Cu1 O7 2.6800(10)

loop_
_geom_hbond_atom_site_label_D
_geom_hbond_atom_site_label_H
_geom_hbond_atom_site_label_A
_geom_hbond_site_symmetry_A
_geom_hbond_distance_DH
_geom_hbond_distance_HA
_geom_hbond_distance_DA
_geom_hbond_angle_DHA
O9 H9B O3 2_655 0.90(2) 2.38(11) 2.917(9) 118(9)
N1 H1C O1 . 0.90 2.22 3.040(7) 151
N1 H1D O1 3_656 0.90 2.69 3.511(8) 151
N1 H1D O9 . 0.90 2.41 2.927(8) 117
N2 H2C O5 2 0.90 2.58 3.443(12) 162
N2 H2C O8 2 0.90 2.42 3.183(10) 143
N2 H2C O5' 2 0.90 2.39 3.23(3) 156
N2 H2D O3 2 0.90 2.70 3.449(11) 141
N3 H3C O6 1_655 0.90 2.15 3.014(9) 160
N3 H3C O7' 1_655 0.90 2.36 3.246(17) 169
N3 H3D O3 . 0.90 2.28 3.137(8) 160
N4 H4C O2 2 0.90 2.35 3.127(6) 144
N4 H4D O4 2_655 0.90 2.45 3.223(7) 145
C4 H4A O5' 3 0.97 2.47 3.264(14) 139
C5 H5B O4 2_655 0.97 2.63 3.368(7) 133

loop_
_geom_torsion_atom_site_label_1
_geom_torsion_atom_site_label_2
_geom_torsion_atom_site_label_3
_geom_torsion_atom_site_label_4
_geom_torsion
N1 C1 C2 C3 56.0(10)
C1 C2 C3 N2 -53.1(10)
N4 C4 C5 C6 67.7(6)
C4 C5 C6 N3 -66.7(6)
C2 C1 N1 Cu1 -41.1(9)
C2 C3 N2 Cu1 35.8(8)
C5 C6 N3 Cu1 54.2(6)
C5 C4 N4 Cu1 -55.5(5)
C6 N3 Cu1 N2 62.7(8)
C6 N3 Cu1 N1 162.7(4)
C6 N3 Cu1 N4 -35.4(4)
C3 N2 Cu1 N3 79.8(9)
C3 N2 Cu1 N1 -19.6(5)
C3 N2 Cu1 N4 178.1(5)
C1 N1 Cu1 N3 -144.4(5)
C1 N1 Cu1 N2 22.4(5)
C1 N1 Cu1 N4 123.0(6)
C4 N4 Cu1 N3 36.2(4)
C4 N4 Cu1 N2 -130.4(4)
C4 N4 Cu1 N1 128.3(6)
